data_2310787
loop_
_publ_author_name
'St\"oger, Berthold'
'Weil, Matthias'
'Du\<sek, Michal'

_publ_section_title
;
 The \a &#x2194; \b phase transitions of Zn2P2O7 revisited: existence of
 an additional intermediate phase with an incommensurately modulated
 structure.
;
_journal_coden_ASTM ACSBDA
_journal_issue 3
_journal_name_full
;
 Acta Crystallographica, Section B: Structural Science, Crystal Engineering
 and Materials
;
_journal_page_first 539
_journal_page_last 554
_journal_paper_doi 10.1107/S205252061401049X
_journal_volume 70
_journal_year 2014
_chemical_formula_sum 'O7 P2 Zn2'
_chemical_formula_weight 304.7
_space_group_IT_number 15
_symmetry_cell_setting monoclinic
_symmetry_space_group_name_Hall '-I 2yc'
_symmetry_space_group_name_H-M 'I 1 2/c 1'
_audit_update_record
;
2012-06-04 # Formatted by publCIF
;
_cell_angle_alpha 90
_cell_angle_beta 106.338(16)
_cell_angle_gamma 90
_cell_formula_units_Z 12
_cell_length_a 20.1131(13)
_cell_length_b 8.2769(6)
_cell_length_c 9.109(3)
_cell_measurement_reflns_used 9829
_cell_measurement_temperature 350
_cell_measurement_theta_max 35.0
_cell_measurement_theta_min 3.4
_cell_volume 1455.2(5)
_diffrn_ambient_temperature 350
_diffrn_measured_fraction_theta_full 1
_diffrn_measured_fraction_theta_max 1
_diffrn_measurement_device 'four-cycle diffractometer'
_diffrn_measurement_device_type 'Bruker KAPPA APEX II CCD'
_diffrn_measurement_method '\w and \f scans'
_diffrn_radiation_monochromator graphite
_diffrn_radiation_probe x-ray
_diffrn_radiation_source 'X-ray tube'
_diffrn_radiation_type 'Mo K\a'
_diffrn_radiation_wavelength 0.71073
_diffrn_reflns_av_R_equivalents 0.0367
_diffrn_reflns_av_sigmaI/netI 0.0122
_diffrn_reflns_av_unetI/netI 0.0122
_diffrn_reflns_limit_h_max 32
_diffrn_reflns_limit_h_min -32
_diffrn_reflns_limit_k_max 13
_diffrn_reflns_limit_k_min -13
_diffrn_reflns_limit_l_max 14
_diffrn_reflns_limit_l_min -14
_diffrn_reflns_number 46498
_diffrn_reflns_theta_full 35.03
_diffrn_reflns_theta_max 35.03
_diffrn_reflns_theta_min 2.11
_exptl_absorpt_coefficient_mu 10.528
_exptl_absorpt_correction_T_max 0.73
_exptl_absorpt_correction_T_min 0.022
_exptl_absorpt_correction_type multi-scan
_exptl_absorpt_process_details SADABS
_exptl_crystal_colour 'clear colourless'
_exptl_crystal_density_diffrn 4.1709
_exptl_crystal_description 'triangular fragment'
_exptl_crystal_F_000 1752
_exptl_crystal_size_max 0.45
_exptl_crystal_size_mid 0.33
_exptl_crystal_size_min 0.03
_refine_diff_density_max 0.82
_refine_diff_density_min -0.87
_refine_ls_extinction_coef 4210(70)
_refine_ls_extinction_method 'B-C type 1 Gaussian isotropic (Becker & Coppens, 1974)'
_refine_ls_goodness_of_fit_gt 1.53
_refine_ls_goodness_of_fit_ref 1.47
_refine_ls_number_constraints 0
_refine_ls_number_parameters 151
_refine_ls_number_reflns 3215
_refine_ls_number_restraints 0
_refine_ls_R_factor_all 0.0198
_refine_ls_R_factor_gt 0.0159
_refine_ls_shift/su_max 0.0024
_refine_ls_shift/su_mean 0.0003
_refine_ls_structure_factor_coef F
_refine_ls_weighting_details w=1/(\s^2^(F)+0.0001F^2^)
_refine_ls_weighting_scheme sigma
_refine_ls_wR_factor_gt 0.0222
_refine_ls_wR_factor_ref 0.0229
_reflns_number_gt 2822
_reflns_number_total 3215
_reflns_threshold_expression I>3\s(I)
_cod_data_source_file xk5017sup1.cif
_cod_data_source_block alpha1_zn2p2o7
_cod_original_sg_symbol_H-M I2/c
_cod_database_code 2310787

loop_
_space_group_symop_id
_space_group_symop_operation_xyz
1 x,y,z
2 -x,y,-z+1/2
3 -x,-y,-z
4 x,-y,z+1/2
5 x+1/2,y+1/2,z+1/2
6 -x+1/2,y+1/2,-z
7 -x+1/2,-y+1/2,-z+1/2
8 x+1/2,-y+1/2,z

loop_
_atom_site_label
_atom_site_type_symbol
_atom_site_fract_x
_atom_site_fract_y
_atom_site_fract_z
_atom_site_adp_type
_atom_site_U_iso_or_equiv
_atom_site_site_symmetry_multiplicity
_atom_site_occupancy
_atom_site_calc_flag
Zn1 Zn 0.318103(6) 0.189033(13) 0.023504(13) Uani 0.00927(4) 8 1 d
Zn2 Zn 0.512812(6) -0.311694(13) 0.477093(13) Uani 0.00847(4) 8 1 d
Zn3 Zn 0.336359(5) -0.183166(14) -0.001330(12) Uani 0.00808(4) 8 1 d
P1 P 0.433584(11) 0.01883(3) 0.29562(3) Uani 0.00537(6) 8 1 d
P2 P 0.261362(11) 0.48226(3) -0.20166(3) Uani 0.00510(6) 8 1 d
P3 P 0.398295(12) 0.49306(3) -0.28479(3) Uani 0.00592(6) 8 1 d
O31 O 0.44822(4) -0.13908(9) 0.37880(9) Uani 0.0138(2) 8 1 d
O32 O 0.41750(4) 0.15581(9) 0.39221(8) Uani 0.00823(18) 8 1 d
O33 O 0.26469(4) 0.64249(9) -0.11770(8) Uani 0.00883(18) 8 1 d
O34 O 0.24690(4) 0.34051(8) -0.10924(8) Uani 0.00868(18) 8 1 d
O35 O 0.38337(4) 0.64524(9) -0.37560(9) Uani 0.0165(2) 8 1 d
O36 O 0.40633(4) 0.34861(9) -0.38204(8) Uani 0.00815(18) 8 1 d
O21 O 0.5 0.08403(13) 0.25 Uani 0.0134(3) 4 1 d
O22 O 0.33546(4) 0.44334(10) -0.21952(9) Uani 0.0158(2) 8 1 d
O11 O 0.37651(4) 0.00583(8) 0.14465(8) Uani 0.00797(17) 8 1 d
O12 O 0.21052(4) 0.49030(8) -0.36065(7) Uani 0.00839(17) 8 1 d
O13 O 0.45958(4) 0.50579(8) -0.14125(7) Uani 0.00795(17) 8 1 d

loop_
_atom_site_aniso_label
_atom_site_aniso_type_symbol
_atom_site_aniso_U_11
_atom_site_aniso_U_22
_atom_site_aniso_U_33
_atom_site_aniso_U_12
_atom_site_aniso_U_13
_atom_site_aniso_U_23
Zn1 Zn 0.01028(6) 0.00581(6) 0.00959(6) 0.00013(3) -0.00070(4) -0.00005(3)
Zn2 Zn 0.00869(6) 0.00575(6) 0.00966(6) -0.00011(3) 0.00044(4) -0.00010(3)
Zn3 Zn 0.00808(6) 0.00605(6) 0.00953(6) 0.00048(3) 0.00154(5) 0.00005(3)
P1 P 0.00512(9) 0.00516(9) 0.00538(9) 0.00050(7) 0.00075(8) -0.00052(7)
P2 P 0.00533(9) 0.00520(9) 0.00475(9) 0.00028(7) 0.00140(7) -0.00006(7)
P3 P 0.00591(9) 0.00550(9) 0.00550(9) 0.00145(7) 0.00022(7) -0.00097(7)
O31 O 0.0176(3) 0.0076(3) 0.0130(3) 0.0036(3) -0.0010(3) 0.0031(3)
O32 O 0.0097(3) 0.0072(3) 0.0084(3) -0.0011(2) 0.0035(2) -0.0031(2)
O33 O 0.0102(3) 0.0066(3) 0.0100(3) -0.0018(2) 0.0034(2) -0.0035(2)
O34 O 0.0107(3) 0.0068(3) 0.0087(3) 0.0014(2) 0.0031(2) 0.0031(2)
O35 O 0.0221(4) 0.0082(3) 0.0140(3) 0.0043(3) -0.0033(3) 0.0022(3)
O36 O 0.0086(3) 0.0075(3) 0.0088(3) -0.0010(2) 0.0032(2) -0.0040(2)
O21 O 0.0073(4) 0.0164(5) 0.0184(5) 0 0.0065(4) 0
O22 O 0.0089(3) 0.0228(4) 0.0179(3) 0.0017(3) 0.0071(3) -0.0019(3)
O11 O 0.0085(3) 0.0071(3) 0.0063(3) 0.0005(2) -0.0014(2) -0.0007(2)
O12 O 0.0109(3) 0.0073(3) 0.0052(3) 0.0012(2) -0.0007(2) 0.0000(2)
O13 O 0.0080(3) 0.0076(3) 0.0065(3) 0.0008(2) -0.0010(2) -0.0012(2)

loop_
_atom_type_symbol
_atom_type_scat_dispersion_real
_atom_type_scat_dispersion_imag
_atom_type_scat_source
O 0.0106 0.0060 'International Tables Vol C tables 4.2.6.8 and 6.1.1.1'
P 0.1023 0.0942 'International Tables Vol C tables 4.2.6.8 and 6.1.1.1'
Zn 0.2839 1.4301 'International Tables Vol C tables 4.2.6.8 and 6.1.1.1'

loop_
_geom_angle_atom_site_label_1
_geom_angle_atom_site_label_2
_geom_angle_atom_site_label_3
_geom_angle_site_symmetry_1
_geom_angle_site_symmetry_3
_geom_angle
Zn3 Zn1 O33 . 6_545 88.38(2)
Zn3 Zn1 O34 . . 130.20(2)
Zn3 Zn1 O35 . 4_565 130.88(2)
Zn3 Zn1 O11 . . 40.87(2)
Zn3 Zn1 O12 . 7_554 41.55(2)
O33 Zn1 O34 6_545 . 81.36(3)
O33 Zn1 O35 6_545 4_565 116.22(4)
O33 Zn1 O11 6_545 . 92.55(3)
O33 Zn1 O12 6_545 7_554 93.92(3)
O34 Zn1 O35 . 4_565 96.63(3)
O34 Zn1 O11 . . 169.80(3)
O34 Zn1 O12 . 7_554 90.49(3)
O35 Zn1 O11 4_565 . 93.39(3)
O35 Zn1 O12 4_565 7_554 149.71(4)
O11 Zn1 O12 . 7_554 81.72(3)
O31 Zn2 O32 . 3_656 93.67(3)
O31 Zn2 O36 . 3_655 114.37(4)
O31 Zn2 O13 . 2_645 149.23(4)
O31 Zn2 O13 . 4_555 98.55(3)
O32 Zn2 O36 3_656 3_655 81.07(3)
O32 Zn2 O13 3_656 2_645 92.25(3)
O32 Zn2 O13 3_656 4_555 167.42(3)
O36 Zn2 O13 3_655 2_645 96.37(3)
O36 Zn2 O13 3_655 4_555 91.14(3)
O13 Zn2 O13 2_645 4_555 78.74(3)
Zn1 Zn3 O32 . 4_554 92.80(2)
Zn1 Zn3 O33 . 1_545 129.52(2)
Zn1 Zn3 O34 . 6_545 75.972(18)
Zn1 Zn3 O36 . 4_555 134.51(2)
Zn1 Zn3 O11 . . 40.315(19)
Zn1 Zn3 O12 . 7_554 40.99(2)
O32 Zn3 O33 4_554 1_545 110.33(3)
O32 Zn3 O34 4_554 6_545 168.77(3)
O32 Zn3 O36 4_554 4_555 79.18(3)
O32 Zn3 O11 4_554 . 90.10(3)
O32 Zn3 O12 4_554 7_554 85.33(3)
O33 Zn3 O34 1_545 6_545 77.83(3)
O33 Zn3 O36 1_545 4_555 94.59(3)
O33 Zn3 O11 1_545 . 158.87(3)
O33 Zn3 O12 1_545 7_554 95.27(3)
O34 Zn3 O36 6_545 4_555 108.45(3)
O34 Zn3 O11 6_545 . 81.22(3)
O34 Zn3 O12 6_545 7_554 86.23(3)
O36 Zn3 O11 4_555 . 94.54(3)
O36 Zn3 O12 4_555 7_554 163.79(3)
O11 Zn3 O12 . 7_554 80.62(3)
O31 P1 O32 . . 113.60(5)
O31 P1 O21 . . 111.47(5)
O31 P1 O11 . . 112.64(4)
O32 P1 O21 . . 103.13(5)
O32 P1 O11 . . 110.14(4)
O21 P1 O11 . . 105.12(4)
O33 P2 O34 . . 112.49(5)
O33 P2 O22 . . 108.68(4)
O33 P2 O12 . . 111.27(4)
O34 P2 O22 . . 103.49(4)
O34 P2 O12 . . 112.28(4)
O22 P2 O12 . . 108.20(5)
O35 P3 O36 . . 112.22(5)
O35 P3 O22 . . 111.60(5)
O35 P3 O13 . . 113.88(4)
O36 P3 O22 . . 103.84(4)
O36 P3 O13 . . 111.09(4)
O22 P3 O13 . . 103.42(5)
Zn2 O31 P1 . . 150.91(6)
Zn2 O32 Zn3 3_656 4_555 99.01(4)
Zn2 O32 P1 3_656 . 126.05(5)
Zn3 O32 P1 4_555 . 130.94(4)
Zn1 O33 Zn3 6_555 1_565 100.19(3)
Zn1 O33 P2 6_555 . 115.75(4)
Zn3 O33 P2 1_565 . 141.04(5)
Zn1 O34 Zn3 . 6_555 99.98(3)
Zn1 O34 P2 . . 126.50(5)
Zn3 O34 P2 6_555 . 127.86(4)
Zn1 O35 P3 4_564 . 149.70(6)
Zn2 O36 Zn3 3_655 4_554 100.56(3)
Zn2 O36 P3 3_655 . 125.72(4)
Zn3 O36 P3 4_554 . 131.70(5)
P1 O21 P1 . 2_655 140.58(7)
P2 O22 P3 . . 148.95(6)
Zn1 O11 Zn3 . . 98.82(3)
Zn1 O11 P1 . . 127.36(4)
Zn3 O11 P1 . . 133.79(4)
Zn1 O12 Zn3 7_554 7_554 97.46(3)
Zn1 O12 P2 7_554 . 129.06(4)
Zn3 O12 P2 7_554 . 132.54(4)
Zn2 O13 Zn2 2_665 4_554 101.26(3)
Zn2 O13 P3 2_665 . 130.61(4)
Zn2 O13 P3 4_554 . 124.74(4)

loop_
_geom_bond_atom_site_label_1
_geom_bond_atom_site_label_2
_geom_bond_site_symmetry_2
_geom_bond_distance
Zn1 O33 6_545 2.1123(9)
Zn1 O34 . 2.0275(9)
Zn1 O35 4_565 1.9419(8)
Zn1 O11 . 2.0416(8)
Zn1 O12 7_554 2.0627(10)
Zn2 O31 . 1.9688(8)
Zn2 O32 3_656 2.0268(9)
Zn2 O36 3_655 2.0688(9)
Zn2 O13 2_645 2.0879(10)
Zn2 O13 4_555 2.0591(8)
Zn3 O32 4_554 2.1321(9)
Zn3 O33 1_545 2.1034(8)
Zn3 O34 6_545 2.1923(9)
Zn3 O36 4_555 2.0436(8)
Zn3 O11 . 2.0648(9)
Zn3 O12 7_554 2.0860(9)
P1 O31 . 1.4979(8)
P1 O32 . 1.5245(9)
P1 O21 . 1.6002(5)
P1 O11 . 1.5272(11)
P2 O33 . 1.5230(8)
P2 O34 . 1.5191(8)
P2 O22 . 1.5773(9)
P2 O12 . 1.5213(11)
P3 O35 . 1.4904(9)
P3 O36 . 1.5235(9)
P3 O22 . 1.5945(9)
P3 O13 . 1.5276(10)
